data_2211842
loop_
_publ_author_name
'Jian-Gang Wang'
'Fang-Fang Jian'
'Yong-Qi Qin'
'Yan Wang'

_publ_section_title
;
 1-[1-(3-Nitrophenyl)ethylidene]thiosemicarbazide
;
_journal_coeditor_code HG2138
_journal_issue 1
_journal_name_full 'Acta Crystallographica Section E'
_journal_page_first o10
_journal_page_last o11
_journal_paper_doi 10.1107/S1600536806049440
_journal_volume 63
_journal_year 2007
_chemical_formula_iupac 'C9 H10 N4 O2 S1'
_chemical_formula_moiety 'C9 H10 N4 O2 S1'
_chemical_formula_sum 'C9 H10 N4 O2 S'
_chemical_formula_weight 238.27
_chemical_name_systematic
;
1-[1-(3-Nitrophenyl)ethylidene]thiosemicarbazide
;
_space_group_IT_number 61
_symmetry_cell_setting orthorhombic
_symmetry_space_group_name_Hall '-P 2ac 2ab'
_symmetry_space_group_name_H-M 'P b c a'
_atom_sites_solution_hydrogens geom
_atom_sites_solution_primary direct
_atom_sites_solution_secondary difmap
_audit_creation_method SHELXL-97
_cell_angle_alpha 90.00
_cell_angle_beta 90.00
_cell_angle_gamma 90.00
_cell_formula_units_Z 8
_cell_length_a 13.756(3)
_cell_length_b 8.0690(16)
_cell_length_c 19.835(4)
_cell_measurement_reflns_used 25
_cell_measurement_temperature 293(2)
_cell_measurement_theta_max 14
_cell_measurement_theta_min 4
_cell_volume 2201.6(8)
_computing_cell_refinement 'CAD-4 Software'
_computing_data_collection 'CAD-4 Software (Enraf--Nonius, 1989)'
_computing_data_reduction 'NRCVAX (Gabe <i>et al.</i>,  1989)'
_computing_molecular_graphics 'SHELXTL/PC (Sheldrick, 1990)'
_computing_publication_material 'WinGX (Farrugia, 1999)'
_computing_structure_refinement 'SHELXL97 (Sheldrick, 1997)'
_computing_structure_solution 'SHELXS97 (Sheldrick, 1997)'
_diffrn_ambient_temperature 293(2)
_diffrn_measured_fraction_theta_full 0.977
_diffrn_measured_fraction_theta_max 0.977
_diffrn_measurement_device_type 'Enraf--Nonius CAD-4'
_diffrn_measurement_method \w
_diffrn_radiation_monochromator graphite
_diffrn_radiation_source 'fine-focus sealed tube'
_diffrn_radiation_type MoK\a
_diffrn_radiation_wavelength 0.71073
_diffrn_reflns_av_R_equivalents 0.1176
_diffrn_reflns_av_sigmaI/netI 0.1376
_diffrn_reflns_limit_h_max 16
_diffrn_reflns_limit_h_min 0
_diffrn_reflns_limit_k_max 0
_diffrn_reflns_limit_k_min -9
_diffrn_reflns_limit_l_max 23
_diffrn_reflns_limit_l_min -23
_diffrn_reflns_number 4617
_diffrn_reflns_theta_full 26.96
_diffrn_reflns_theta_max 26.96
_diffrn_reflns_theta_min 2.05
_diffrn_standards_decay_% 0
_diffrn_standards_interval_count 100
_diffrn_standards_number 3
_exptl_absorpt_coefficient_mu 0.285
_exptl_absorpt_correction_type none
_exptl_crystal_colour yellow
_exptl_crystal_density_diffrn 1.438
_exptl_crystal_density_method 'not measured'
_exptl_crystal_description block
_exptl_crystal_F_000 992
_exptl_crystal_size_max 0.25
_exptl_crystal_size_mid 0.20
_exptl_crystal_size_min 0.18
_refine_diff_density_max 0.691
_refine_diff_density_min -0.813
_refine_ls_extinction_method none
_refine_ls_goodness_of_fit_ref 0.978
_refine_ls_hydrogen_treatment constr
_refine_ls_matrix_type full
_refine_ls_number_parameters 145
_refine_ls_number_reflns 2345
_refine_ls_number_restraints 0
_refine_ls_restrained_S_all 0.978
_refine_ls_R_factor_all 0.1646
_refine_ls_R_factor_gt 0.0794
_refine_ls_shift/su_max 0.000
_refine_ls_shift/su_mean 0.000
_refine_ls_structure_factor_coef Fsqd
_refine_ls_weighting_details 'calc w=1/[\s^2^(Fo^2^)+(0.1483P)^2^] where P=(Fo^2^+2Fc^2^)/3'
_refine_ls_weighting_scheme calc
_refine_ls_wR_factor_gt 0.2075
_refine_ls_wR_factor_ref 0.2567
_reflns_number_gt 1172
_reflns_number_total 2345
_reflns_threshold_expression I>2\s(I)
_cod_data_source_file hg2138.cif
_cod_data_source_block I
_cod_depositor_comments
;
The following automatic conversions were performed:
'_symmetry_cell_setting' value 'Orthorhombic' changed to 'orthorhombic'
according to '/home/saulius/struct/CIF-dictionaries/cif_core.dic'
dictionary named 'cif_core.dic' version 2.4.1 from 2010-06-29.

Automatic conversion script
Id: cif_fix_enum 1527 2010-12-29 10:47:43Z saulius 

The following automatic conversions were performed:

'_symmetry_cell_setting' value 'Orthorhombic' changed to
'orthorhombic' according to
/home/saulius/struct/CIF-dictionaries/cif_core.dic dictionary named
'cif_core.dic' version 2.4.1 from 2010-06-29.

Automatic conversion script
Id: cif_fix_values 1715 2011-07-08 13:25:40Z adriana 
;
_cod_database_code 2211842
_cod_database_fobs_code 2211842

loop_
_symmetry_equiv_pos_as_xyz
'x, y, z'
'-x+1/2, -y, z+1/2'
'x+1/2, -y+1/2, -z'
'-x, y+1/2, -z+1/2'
'-x, -y, -z'
'x-1/2, y, -z-1/2'
'-x-1/2, y-1/2, z'
'x, -y-1/2, z-1/2'

loop_
_atom_site_type_symbol
_atom_site_label
_atom_site_fract_x
_atom_site_fract_y
_atom_site_fract_z
_atom_site_U_iso_or_equiv
_atom_site_adp_type
_atom_site_calc_flag
_atom_site_refinement_flags
_atom_site_occupancy
S S1 -0.27745(9) 0.20648(14) 0.28109(6) 0.0384(4) Uani d . 1
O O1 0.4597(3) 0.4038(6) 0.4336(2) 0.0782(15) Uani d . 1
O O2 0.3978(3) 0.4932(6) 0.3416(2) 0.0716(14) Uani d . 1
N N1 0.3893(3) 0.4375(5) 0.3992(3) 0.0488(12) Uani d . 1
N N2 -0.0339(3) 0.3218(5) 0.3719(2) 0.0405(10) Uani d . 1
N N3 -0.1182(3) 0.3349(5) 0.3340(2) 0.0404(11) Uani d . 1
H H3A -0.1358 0.4281 0.3168 0.048 Uiso calc R 1
N N4 -0.1378(3) 0.0566(5) 0.3499(2) 0.0433(11) Uani d . 1
H H4A -0.0833 0.0555 0.3711 0.052 Uiso calc R 1
H H4B -0.1702 -0.0336 0.3449 0.052 Uiso calc R 1
C C1 0.2916(4) 0.4071(6) 0.4247(3) 0.0395(12) Uani d . 1
C C2 0.2818(5) 0.3428(7) 0.4888(3) 0.0547(15) Uani d . 1
H H2B 0.3360 0.3205 0.5153 0.066 Uiso calc R 1
C C3 0.1877(5) 0.3123(9) 0.5126(3) 0.0657(19) Uani d . 1
H H3B 0.1787 0.2702 0.5558 0.079 Uiso calc R 1
C C4 0.1091(4) 0.3440(7) 0.4728(3) 0.0518(15) Uani d . 1
H H4C 0.0471 0.3227 0.4892 0.062 Uiso calc R 1
C C5 0.1198(4) 0.4079(6) 0.4077(2) 0.0385(12) Uani d . 1
C C6 0.2124(4) 0.4421(6) 0.3839(2) 0.0350(11) Uani d . 1
H H6A 0.2213 0.4878 0.3413 0.042 Uiso calc R 1
C C7 0.0326(4) 0.4315(6) 0.3642(2) 0.0365(11) Uani d . 1
C C8 0.0283(4) 0.5733(7) 0.3148(3) 0.0512(15) Uani d . 1
H H8A -0.0327 0.5706 0.2912 0.077 Uiso calc R 1
H H8B 0.0806 0.5632 0.2830 0.077 Uiso calc R 1
H H8C 0.0342 0.6763 0.3386 0.077 Uiso calc R 1
C C9 -0.1716(3) 0.1970(5) 0.3249(2) 0.0317(11) Uani d . 1

loop_
_atom_site_aniso_label
_atom_site_aniso_U_11
_atom_site_aniso_U_22
_atom_site_aniso_U_33
_atom_site_aniso_U_12
_atom_site_aniso_U_13
_atom_site_aniso_U_23
S1 0.0404(7) 0.0284(6) 0.0462(8) -0.0011(5) -0.0082(6) -0.0029(5)
O1 0.044(3) 0.114(4) 0.076(3) 0.005(2) -0.013(3) 0.020(3)
O2 0.064(3) 0.092(3) 0.058(3) -0.011(2) 0.007(2) 0.023(3)
N1 0.048(3) 0.046(3) 0.052(3) 0.003(2) -0.001(2) -0.001(2)
N2 0.040(2) 0.036(2) 0.045(3) -0.006(2) -0.011(2) -0.0002(19)
N3 0.043(2) 0.028(2) 0.051(3) -0.0030(18) -0.011(2) 0.0020(18)
N4 0.048(3) 0.029(2) 0.052(3) -0.0007(19) -0.018(2) 0.0025(19)
C1 0.043(3) 0.038(3) 0.037(3) -0.002(2) -0.007(2) -0.007(2)
C2 0.054(4) 0.071(4) 0.039(3) -0.006(3) -0.015(3) 0.005(3)
C3 0.068(4) 0.097(5) 0.032(3) -0.009(4) -0.002(3) 0.018(3)
C4 0.052(4) 0.067(4) 0.036(3) -0.017(3) 0.006(3) 0.008(3)
C5 0.047(3) 0.035(3) 0.033(3) -0.009(2) -0.003(2) -0.007(2)
C6 0.045(3) 0.033(2) 0.027(2) -0.006(2) 0.001(2) -0.0001(19)
C7 0.037(3) 0.036(3) 0.036(3) -0.003(2) 0.002(2) -0.004(2)
C8 0.044(3) 0.056(3) 0.054(4) -0.012(3) -0.005(3) 0.020(3)
C9 0.032(3) 0.031(3) 0.033(3) -0.002(2) 0.002(2) -0.003(2)

loop_
_atom_type_symbol
_atom_type_description
_atom_type_scat_dispersion_real
_atom_type_scat_dispersion_imag
_atom_type_scat_source
C C 0.0033 0.0016 'International Tables Vol C Tables 4.2.6.8 and 6.1.1.4'
H H 0.0000 0.0000 'International Tables Vol C Tables 4.2.6.8 and 6.1.1.4'
N N 0.0061 0.0033 'International Tables Vol C Tables 4.2.6.8 and 6.1.1.4'
O O 0.0106 0.0060 'International Tables Vol C Tables 4.2.6.8 and 6.1.1.4'
S S 0.1246 0.1234 'International Tables Vol C Tables 4.2.6.8 and 6.1.1.4'

loop_
_geom_angle_atom_site_label_1
_geom_angle_atom_site_label_2
_geom_angle_atom_site_label_3
_geom_angle
O1 N1 O2 121.8(5)
O1 N1 C1 120.1(5)
O2 N1 C1 118.1(5)
C7 N2 N3 118.6(4)
C9 N3 N2 117.8(4)
C9 N3 H3A 121.1
N2 N3 H3A 121.1
C9 N4 H4A 120.0
C9 N4 H4B 120.0
H4A N4 H4B 120.0
C2 C1 C6 122.6(5)
C2 C1 N1 118.3(5)
C6 C1 N1 119.1(5)
C1 C2 C3 117.8(6)
C1 C2 H2B 121.1
C3 C2 H2B 121.1
C4 C3 C2 120.3(5)
C4 C3 H3B 119.8
C2 C3 H3B 119.8
C3 C4 C5 121.4(5)
C3 C4 H4C 119.3
C5 C4 H4C 119.3
C6 C5 C4 119.0(5)
C6 C5 C7 121.2(5)
C4 C5 C7 119.8(5)
C1 C6 C5 118.8(4)
C1 C6 H6A 120.6
C5 C6 H6A 120.6
N2 C7 C5 114.7(4)
N2 C7 C8 125.0(5)
C5 C7 C8 120.3(4)
C7 C8 H8A 109.5
C7 C8 H8B 109.5
H8A C8 H8B 109.5
C7 C8 H8C 109.5
H8A C8 H8C 109.5
H8B C8 H8C 109.5
N4 C9 N3 117.9(4)
N4 C9 S1 122.2(4)
N3 C9 S1 120.0(3)

loop_
_geom_bond_atom_site_label_1
_geom_bond_atom_site_label_2
_geom_bond_distance
_geom_bond_publ_flag
S1 C9 1.698(5) yes
O1 N1 1.216(6) yes
O2 N1 1.233(6) yes
N1 C1 1.458(7) yes
N2 C7 1.282(6) yes
N2 N3 1.387(5) yes
N3 C9 1.345(6) yes
N3 H3A 0.8600 ?
N4 C9 1.321(6) yes
N4 H4A 0.8600 ?
N4 H4B 0.8600 ?
C1 C2 1.379(7) ?
C1 C6 1.386(7) ?
C2 C3 1.400(8) ?
C2 H2B 0.9300 ?
C3 C4 1.363(8) ?
C3 H3B 0.9300 ?
C4 C5 1.398(7) ?
C4 H4C 0.9300 ?
C5 C6 1.387(7) ?
C5 C7 1.490(7) ?
C6 H6A 0.9300 ?
C7 C8 1.508(7) ?
C8 H8A 0.9600 ?
C8 H8B 0.9600 ?
C8 H8C 0.9600 ?

loop_
_cod_related_entry_id
_cod_related_entry_database
_cod_related_entry_code
1 ChemSpider 4649257
